data_4038299
loop_
_publ_author_name
'Zhang, Yuan'
'Li, Shilin'
'Zhu, Yin'
'Yang, Xiaorong'
'Zhou, Huang'
'Li, Ying'

_publ_section_title
;
 Visible Light-Induced Oxidative Cross Dehydrogenative Coupling of Glycine
 Esters with \b-Naphthols: Access to 1,3-Benzoxazines.
;
_journal_name_full 'The Journal of organic chemistry'
_journal_paper_doi 10.1021/acs.joc.9b01440
_journal_year 2020
_chemical_formula_moiety 'C25 H25 N O6'
_chemical_formula_sum 'C25 H25 N O6'
_chemical_formula_weight 435.46
_space_group_crystal_system monoclinic
_space_group_IT_number 14
_space_group_name_Hall '-P 2ybc'
_space_group_name_H-M_alt 'P 1 21/c 1'
_atom_sites_solution_hydrogens geom
_atom_sites_solution_primary direct
_atom_sites_solution_secondary difmap
_audit_creation_date 2017-09-11
_audit_creation_method
;
Olex2 1.2
(compiled 2017.03.28 svn.r3405 for OlexSys, GUI svn.r5337)
;
_cell_angle_alpha 90.00
_cell_angle_beta 110.485(10)
_cell_angle_gamma 90.00
_cell_formula_units_Z 4
_cell_length_a 12.9643(11)
_cell_length_b 15.9039(11)
_cell_length_c 11.6777(10)
_cell_measurement_reflns_used 1388
_cell_measurement_temperature 293(2)
_cell_measurement_theta_max 26.8490
_cell_measurement_theta_min 3.7230
_cell_volume 2255.5(3)
_computing_cell_refinement
;
CrysAlisPro, Agilent Technologies,
Version 1.171.36.28 (release 01-02-2013 CrysAlis171 .NET)
(compiled Feb  1 2013,16:14:44)
;
_computing_data_collection
;
CrysAlisPro, Agilent Technologies,
Version 1.171.36.28 (release 01-02-2013 CrysAlis171 .NET)
(compiled Feb  1 2013,16:14:44)
;
_computing_data_reduction
;
CrysAlisPro, Agilent Technologies,
Version 1.171.36.28 (release 01-02-2013 CrysAlis171 .NET)
(compiled Feb  1 2013,16:14:44)
;
_computing_molecular_graphics 'Olex2 (Dolomanov et al., 2009)'
_computing_publication_material 'Olex2 (Dolomanov et al., 2009)'
_computing_structure_refinement 'ShelXL (Sheldrick, 2015)'
_computing_structure_solution 'ShelXS (Sheldrick, 2008)'
_diffrn_ambient_temperature 293(2)
_diffrn_detector_area_resol_mean 16.0733
_diffrn_measured_fraction_theta_full 0.997
_diffrn_measured_fraction_theta_max 0.997
_diffrn_measurement_details
;
#__ type_ start__ end____ width___ exp.time_
  1 omega  -16.00   15.50   1.5000    8.0000
omega____ theta____ kappa____ phi______ frames
    -      -19.3492  -99.0000    0.0000 21

#__ type_ start__ end____ width___ exp.time_
  2 omega  -17.00   25.00   1.5000    8.0000
omega____ theta____ kappa____ phi______ frames
    -      -19.3492  -99.0000 -180.0000 28

#__ type_ start__ end____ width___ exp.time_
  3 omega  -19.00   39.50   1.5000    8.0000
omega____ theta____ kappa____ phi______ frames
    -       22.6305  -99.0000   30.0000 39

#__ type_ start__ end____ width___ exp.time_
  4 omega  -13.00   98.00   1.5000    8.0000
omega____ theta____ kappa____ phi______ frames
    -       22.6305   19.0000 -150.0000 74
;
_diffrn_measurement_device_type 'SuperNova, Dual, Cu at zero, Eos'
_diffrn_measurement_method '\w scans'
_diffrn_orient_matrix_UB_11 0.0213626000
_diffrn_orient_matrix_UB_12 -0.0208715000
_diffrn_orient_matrix_UB_13 0.0572855000
_diffrn_orient_matrix_UB_21 0.0022021000
_diffrn_orient_matrix_UB_22 0.0387549000
_diffrn_orient_matrix_UB_23 0.0305811000
_diffrn_orient_matrix_UB_31 -0.0543725000
_diffrn_orient_matrix_UB_32 -0.0065995000
_diffrn_orient_matrix_UB_33 -0.0007781000
_diffrn_radiation_monochromator mirror
_diffrn_radiation_type MoK\a
_diffrn_radiation_wavelength 0.71073
_diffrn_reflns_av_R_equivalents 0.0423
_diffrn_reflns_av_unetI/netI 0.0763
_diffrn_reflns_limit_h_max 16
_diffrn_reflns_limit_h_min -13
_diffrn_reflns_limit_k_max 11
_diffrn_reflns_limit_k_min -19
_diffrn_reflns_limit_l_max 14
_diffrn_reflns_limit_l_min -13
_diffrn_reflns_number 8462
_diffrn_reflns_theta_full 26.02
_diffrn_reflns_theta_max 26.02
_diffrn_reflns_theta_min 3.36
_diffrn_source 'SuperNova (Mo) X-ray Source'
_exptl_absorpt_coefficient_mu 0.092
_exptl_absorpt_correction_T_max 1.00000
_exptl_absorpt_correction_T_min 0.28847
_exptl_absorpt_correction_type multi-scan
_exptl_absorpt_process_details
;
CrysAlisPro, Agilent Technologies,
Version 1.171.36.28 (release 01-02-2013 CrysAlis171 .NET)
(compiled Feb  1 2013,16:14:44)
Empirical absorption correction using spherical harmonics,
 implemented in SCALE3 ABSPACK scaling algorithm.
;
_exptl_crystal_colour 'clear light colourless'
_exptl_crystal_colour_lustre clear
_exptl_crystal_colour_modifier light
_exptl_crystal_colour_primary colourless
_exptl_crystal_density_diffrn 1.282
_exptl_crystal_density_method 'not measured'
_exptl_crystal_description block
_exptl_crystal_F_000 920
_exptl_crystal_size_max 0.24
_exptl_crystal_size_mid 0.21
_exptl_crystal_size_min 0.17
_refine_diff_density_max 0.306
_refine_diff_density_min -0.275
_refine_diff_density_rms 0.049
_refine_ls_extinction_method none
_refine_ls_goodness_of_fit_ref 1.033
_refine_ls_hydrogen_treatment constr
_refine_ls_matrix_type full
_refine_ls_number_parameters 292
_refine_ls_number_reflns 4428
_refine_ls_number_restraints 0
_refine_ls_restrained_S_all 1.033
_refine_ls_R_factor_all 0.1281
_refine_ls_R_factor_gt 0.0707
_refine_ls_shift/su_max 0.000
_refine_ls_shift/su_mean 0.000
_refine_ls_structure_factor_coef Fsqd
_refine_ls_weighting_details 'calc w=1/[\s^2^(Fo^2^)+(0.0906P)^2^+0.4417P] where P=(Fo^2^+2Fc^2^)/3'
_refine_ls_weighting_scheme calc
_refine_ls_wR_factor_gt 0.1701
_refine_ls_wR_factor_ref 0.2189
_reflns_number_gt 2410
_reflns_number_total 4428
_reflns_threshold_expression >2sigma(I)
_cod_data_source_file jo9b01440_si_002.cif
_cod_data_source_block lizl_0905
_cod_database_code 4038299
_reflns_odcompleteness_completeness 99.63
_reflns_odcompleteness_iscentric 1
_reflns_odcompleteness_theta 26.32
_olex2_refinement_description
;
1. Fixed Uiso
 At 1.2 times of:
  All C(H) groups, All C(H,H) groups
 At 1.5 times of:
  All C(H,H,H) groups
2.a Ternary CH refined with riding coordinates:
 C11(H11), C12(H12)
2.b Secondary CH2 refined with riding coordinates:
 C21(H21A,H21B), C24(H24A,H24B)
2.c Aromatic/amide H refined with riding coordinates:
 C2(H2), C3(H3), C5(H5), C6(H6), C7(H7), C8(H8), C14(H14), C15(H15), C17(H17),
 C18(H18)
2.d Idealised Me refined as rotating group:
 C19(H19A,H19B,H19C), C22(H22A,H22B,H22C), C25(H25A,H25B,H25C)
;
_olex2_date_sample_data_collection 2017-09-05
_olex2_submission_special_instructions 'No special instructions were received'

loop_
_space_group_symop_id
_space_group_symop_operation_xyz
1 'x, y, z'
2 '-x, y+1/2, -z+1/2'
3 '-x, -y, -z'
4 'x, -y-1/2, z-1/2'

loop_
_atom_site_label
_atom_site_type_symbol
_atom_site_fract_x
_atom_site_fract_y
_atom_site_fract_z
_atom_site_U_iso_or_equiv
_atom_site_adp_type
_atom_site_occupancy
_atom_site_calc_flag
_atom_site_disorder_assembly
_atom_site_disorder_group
_atom_site_refinement_flags_posn
O1 O 0.29330(18) 0.56819(15) 0.57784(17) 0.0514(6) Uani 1 d . . .
O2 O 0.4662(2) 0.66568(17) 0.6191(2) 0.0678(7) Uani 1 d . . .
O3 O 0.50115(18) 0.67011(15) 0.8212(2) 0.0543(6) Uani 1 d . . .
O4 O 0.72433(19) 0.30445(16) 0.7828(2) 0.0635(7) Uani 1 d . . .
O5 O 0.1816(2) 0.57687(18) 0.8370(2) 0.0647(7) Uani 1 d . . .
O6 O 0.2256(2) 0.46005(16) 0.9489(2) 0.0677(8) Uani 1 d . . .
N1 N 0.38193(19) 0.51838(16) 0.7848(2) 0.0397(6) Uani 1 d . . .
C1 C 0.2163(3) 0.5051(2) 0.5594(3) 0.0472(8) Uani 1 d . . .
C2 C 0.1467(3) 0.4942(2) 0.4364(3) 0.0594(10) Uani 1 d . . .
H2 H 0.1556 0.5283 0.3758 0.071 Uiso 1 calc . . R
C3 C 0.0678(3) 0.4348(3) 0.4066(3) 0.0617(10) Uani 1 d . . .
H3 H 0.0210 0.4296 0.3258 0.074 Uiso 1 calc . . R
C4 C 0.0549(3) 0.3800(3) 0.4964(3) 0.0562(9) Uani 1 d . . .
C5 C -0.0274(3) 0.3177(3) 0.4664(4) 0.0712(12) Uani 1 d . . .
H5 H -0.0751 0.3125 0.3860 0.085 Uiso 1 calc . . R
C6 C -0.0385(3) 0.2652(3) 0.5526(4) 0.0793(13) Uani 1 d . . .
H6 H -0.0933 0.2243 0.5312 0.095 Uiso 1 calc . . R
C7 C 0.0323(3) 0.2725(3) 0.6732(4) 0.0766(12) Uani 1 d . . .
H7 H 0.0252 0.2358 0.7320 0.092 Uiso 1 calc . . R
C8 C 0.1127(3) 0.3331(2) 0.7066(3) 0.0601(10) Uani 1 d . . .
H8 H 0.1590 0.3369 0.7878 0.072 Uiso 1 calc . . R
C9 C 0.1263(3) 0.3895(2) 0.6203(3) 0.0470(8) Uani 1 d . . .
C10 C 0.2082(2) 0.4545(2) 0.6503(3) 0.0436(8) Uani 1 d . . .
C11 C 0.2848(2) 0.4676(2) 0.7806(3) 0.0422(7) Uani 1 d . . .
H11 H 0.3110 0.4124 0.8162 0.051 Uiso 1 calc . . R
C12 C 0.3501(3) 0.5894(2) 0.7051(3) 0.0442(8) Uani 1 d . . .
H12 H 0.2999 0.6236 0.7320 0.053 Uiso 1 calc . . R
C13 C 0.4718(2) 0.46656(19) 0.7784(2) 0.0388(7) Uani 1 d . . .
C14 C 0.4994(3) 0.4593(2) 0.6747(3) 0.0469(8) Uani 1 d . . .
H14 H 0.4604 0.4897 0.6050 0.056 Uiso 1 calc . . R
C15 C 0.5850(3) 0.4066(2) 0.6738(3) 0.0492(8) Uani 1 d . . .
H15 H 0.6039 0.4026 0.6042 0.059 Uiso 1 calc . . R
C16 C 0.6412(2) 0.3608(2) 0.7758(3) 0.0455(8) Uani 1 d . . .
C17 C 0.6148(3) 0.3682(2) 0.8804(3) 0.0495(8) Uani 1 d . . .
H17 H 0.6532 0.3369 0.9495 0.059 Uiso 1 calc . . R
C18 C 0.5317(3) 0.4218(2) 0.8822(3) 0.0447(8) Uani 1 d . . .
H18 H 0.5157 0.4279 0.9535 0.054 Uiso 1 calc . . R
C19 C 0.7430(3) 0.2869(3) 0.6725(4) 0.0737(12) Uani 1 d . . .
H19A H 0.6745 0.2726 0.6098 0.111 Uiso 1 calc . . GR
H19B H 0.7933 0.2407 0.6852 0.111 Uiso 1 calc . . GR
H19C H 0.7737 0.3356 0.6479 0.111 Uiso 1 calc . . GR
C20 C 0.4459(3) 0.6449(2) 0.7077(3) 0.0469(8) Uani 1 d . . .
C21 C 0.5943(3) 0.7263(2) 0.8361(3) 0.0602(10) Uani 1 d . . .
H21A H 0.5693 0.7771 0.7883 0.072 Uiso 1 calc . . R
H21B H 0.6481 0.6988 0.8083 0.072 Uiso 1 calc . . R
C22 C 0.6443(3) 0.7474(3) 0.9681(4) 0.0815(13) Uani 1 d . . .
H22A H 0.7057 0.7845 0.9805 0.122 Uiso 1 calc . . GR
H22B H 0.6690 0.6968 1.0144 0.122 Uiso 1 calc . . GR
H22C H 0.5904 0.7746 0.9946 0.122 Uiso 1 calc . . GR
C23 C 0.2250(3) 0.5092(2) 0.8575(3) 0.0481(8) Uani 1 d . . .
C24 C 0.1604(5) 0.4896(3) 1.0216(4) 0.1004(17) Uani 1 d . . .
H24A H 0.1903 0.5423 1.0612 0.120 Uiso 1 calc . . R
H24B H 0.0850 0.4994 0.9684 0.120 Uiso 1 calc . . R
C25 C 0.1622(7) 0.4309(5) 1.1084(7) 0.194(4) Uani 1 d . . .
H25A H 0.1240 0.3812 1.0690 0.292 Uiso 1 calc . . GR
H25B H 0.1268 0.4534 1.1614 0.292 Uiso 1 calc . . GR
H25C H 0.2372 0.4169 1.1555 0.292 Uiso 1 calc . . GR

loop_
_atom_site_aniso_label
_atom_site_aniso_U_11
_atom_site_aniso_U_22
_atom_site_aniso_U_33
_atom_site_aniso_U_23
_atom_site_aniso_U_13
_atom_site_aniso_U_12
O1 0.0592(14) 0.0509(15) 0.0392(12) 0.0039(11) 0.0113(10) -0.0048(12)
O2 0.0874(18) 0.0676(17) 0.0589(15) -0.0001(13) 0.0387(14) -0.0182(15)
O3 0.0573(14) 0.0535(15) 0.0510(13) 0.0011(12) 0.0177(11) -0.0137(12)
O4 0.0626(15) 0.0703(18) 0.0579(14) 0.0063(13) 0.0217(12) 0.0241(13)
O5 0.0683(16) 0.0682(18) 0.0623(15) -0.0012(14) 0.0288(13) 0.0143(14)
O6 0.0935(19) 0.0670(18) 0.0586(14) 0.0023(13) 0.0468(14) -0.0038(15)
N1 0.0428(14) 0.0379(15) 0.0404(13) 0.0005(12) 0.0169(11) 0.0003(12)
C1 0.0510(19) 0.047(2) 0.0417(17) -0.0035(15) 0.0138(14) -0.0002(16)
C2 0.066(2) 0.063(3) 0.0412(18) 0.0006(18) 0.0090(16) 0.003(2)
C3 0.053(2) 0.075(3) 0.0484(19) -0.013(2) 0.0056(16) 0.004(2)
C4 0.049(2) 0.066(2) 0.054(2) -0.0205(19) 0.0189(16) -0.0048(18)
C5 0.054(2) 0.088(3) 0.070(2) -0.032(2) 0.0204(19) -0.016(2)
C6 0.069(3) 0.086(3) 0.092(3) -0.035(3) 0.039(2) -0.032(2)
C7 0.080(3) 0.082(3) 0.079(3) -0.014(2) 0.042(2) -0.024(3)
C8 0.060(2) 0.064(3) 0.059(2) -0.008(2) 0.0242(18) -0.013(2)
C9 0.0470(18) 0.050(2) 0.0451(17) -0.0110(16) 0.0176(15) -0.0014(16)
C10 0.0455(17) 0.046(2) 0.0392(16) -0.0064(15) 0.0140(14) -0.0011(15)
C11 0.0452(17) 0.0411(19) 0.0396(15) 0.0016(15) 0.0138(13) -0.0042(15)
C12 0.0498(18) 0.043(2) 0.0398(16) 0.0009(15) 0.0156(14) 0.0000(16)
C13 0.0398(16) 0.0400(18) 0.0350(15) -0.0023(14) 0.0111(13) -0.0027(14)
C14 0.0510(18) 0.051(2) 0.0406(16) 0.0052(15) 0.0177(14) 0.0041(16)
C15 0.058(2) 0.050(2) 0.0439(17) 0.0029(16) 0.0234(15) 0.0077(17)
C16 0.0442(17) 0.045(2) 0.0454(17) -0.0016(16) 0.0136(14) 0.0039(16)
C17 0.0499(19) 0.054(2) 0.0383(16) 0.0040(16) 0.0071(14) 0.0018(17)
C18 0.0542(18) 0.045(2) 0.0347(15) -0.0023(14) 0.0150(14) 0.0001(16)
C19 0.087(3) 0.074(3) 0.079(3) 0.020(2) 0.053(2) 0.031(2)
C20 0.0554(19) 0.0386(19) 0.0486(18) 0.0008(16) 0.0209(16) 0.0007(16)
C21 0.0483(19) 0.061(2) 0.069(2) 0.005(2) 0.0166(17) -0.0099(18)
C22 0.068(3) 0.082(3) 0.075(3) 0.002(2) 0.001(2) -0.019(2)
C23 0.0504(19) 0.052(2) 0.0424(17) -0.0059(17) 0.0165(15) -0.0084(18)
C24 0.141(4) 0.106(4) 0.092(3) -0.019(3) 0.089(3) -0.022(3)
C25 0.289(10) 0.168(7) 0.229(8) 0.105(6) 0.220(8) 0.100(7)

loop_
_atom_type_symbol
_atom_type_description
_atom_type_scat_dispersion_real
_atom_type_scat_dispersion_imag
_atom_type_scat_source
C C 0.0033 0.0016 'International Tables Vol C Tables 4.2.6.8 and 6.1.1.4'
H H 0.0000 0.0000 'International Tables Vol C Tables 4.2.6.8 and 6.1.1.4'
N N 0.0061 0.0033 'International Tables Vol C Tables 4.2.6.8 and 6.1.1.4'
O O 0.0106 0.0060 'International Tables Vol C Tables 4.2.6.8 and 6.1.1.4'

loop_
_geom_angle_atom_site_label_1
_geom_angle_atom_site_label_2
_geom_angle_atom_site_label_3
_geom_angle
_geom_angle_site_symmetry_1
_geom_angle_site_symmetry_3
_geom_angle_publ_flag
C1 O1 C12 114.2(2) . . ?
C20 O3 C21 115.9(2) . . ?
C16 O4 C19 116.8(3) . . ?
C23 O6 C24 115.8(3) . . ?
C12 N1 C11 111.2(2) . . ?
C12 N1 C13 118.0(2) . . ?
C13 N1 C11 112.2(2) . . ?
O1 C1 C2 114.7(3) . . ?
C10 C1 O1 123.8(3) . . ?
C10 C1 C2 121.5(3) . . ?
C1 C2 H2 119.8 . . ?
C3 C2 C1 120.4(3) . . ?
C3 C2 H2 119.8 . . ?
C2 C3 H3 119.5 . . ?
C2 C3 C4 121.1(3) . . ?
C4 C3 H3 119.5 . . ?
C3 C4 C9 118.7(3) . . ?
C5 C4 C3 121.6(3) . . ?
C5 C4 C9 119.6(4) . . ?
C4 C5 H5 119.4 . . ?
C6 C5 C4 121.2(4) . . ?
C6 C5 H5 119.4 . . ?
C5 C6 H6 120.1 . . ?
C5 C6 C7 119.8(4) . . ?
C7 C6 H6 120.1 . . ?
C6 C7 H7 119.6 . . ?
C8 C7 C6 120.8(4) . . ?
C8 C7 H7 119.6 . . ?
C7 C8 H8 119.4 . . ?
C7 C8 C9 121.3(4) . . ?
C9 C8 H8 119.4 . . ?
C4 C9 C10 119.2(3) . . ?
C8 C9 C4 117.3(3) . . ?
C8 C9 C10 123.6(3) . . ?
C1 C10 C9 119.1(3) . . ?
C1 C10 C11 119.9(3) . . ?
C9 C10 C11 121.0(3) . . ?
N1 C11 C10 111.1(2) . . ?
N1 C11 H11 108.1 . . ?
N1 C11 C23 110.2(3) . . ?
C10 C11 H11 108.1 . . ?
C10 C11 C23 111.2(3) . . ?
C23 C11 H11 108.1 . . ?
O1 C12 H12 107.6 . . ?
O1 C12 C20 106.0(2) . . ?
N1 C12 O1 114.2(3) . . ?
N1 C12 H12 107.6 . . ?
N1 C12 C20 113.6(3) . . ?
C20 C12 H12 107.6 . . ?
C14 C13 N1 123.4(3) . . ?
C14 C13 C18 119.1(3) . . ?
C18 C13 N1 117.5(2) . . ?
C13 C14 H14 119.7 . . ?
C13 C14 C15 120.5(3) . . ?
C15 C14 H14 119.7 . . ?
C14 C15 H15 120.1 . . ?
C16 C15 C14 119.7(3) . . ?
C16 C15 H15 120.1 . . ?
O4 C16 C17 115.6(3) . . ?
C15 C16 O4 124.3(3) . . ?
C15 C16 C17 120.2(3) . . ?
C16 C17 H17 120.0 . . ?
C18 C17 C16 120.1(3) . . ?
C18 C17 H17 120.0 . . ?
C13 C18 H18 119.8 . . ?
C17 C18 C13 120.3(3) . . ?
C17 C18 H18 119.8 . . ?
O4 C19 H19A 109.5 . . ?
O4 C19 H19B 109.5 . . ?
O4 C19 H19C 109.5 . . ?
H19A C19 H19B 109.5 . . ?
H19A C19 H19C 109.5 . . ?
H19B C19 H19C 109.5 . . ?
O2 C20 O3 125.0(3) . . ?
O2 C20 C12 124.7(3) . . ?
O3 C20 C12 110.3(3) . . ?
O3 C21 H21A 110.2 . . ?
O3 C21 H21B 110.2 . . ?
O3 C21 C22 107.6(3) . . ?
H21A C21 H21B 108.5 . . ?
C22 C21 H21A 110.2 . . ?
C22 C21 H21B 110.2 . . ?
C21 C22 H22A 109.5 . . ?
C21 C22 H22B 109.5 . . ?
C21 C22 H22C 109.5 . . ?
H22A C22 H22B 109.5 . . ?
H22A C22 H22C 109.5 . . ?
H22B C22 H22C 109.5 . . ?
O5 C23 O6 124.2(3) . . ?
O5 C23 C11 124.8(3) . . ?
O6 C23 C11 111.0(3) . . ?
O6 C24 H24A 109.6 . . ?
O6 C24 H24B 109.6 . . ?
H24A C24 H24B 108.2 . . ?
C25 C24 O6 110.1(5) . . ?
C25 C24 H24A 109.6 . . ?
C25 C24 H24B 109.6 . . ?
C24 C25 H25A 109.5 . . ?
C24 C25 H25B 109.5 . . ?
C24 C25 H25C 109.5 . . ?
H25A C25 H25B 109.5 . . ?
H25A C25 H25C 109.5 . . ?
H25B C25 H25C 109.5 . . ?

loop_
_geom_bond_atom_site_label_1
_geom_bond_atom_site_label_2
_geom_bond_distance
_geom_bond_site_symmetry_2
_geom_bond_publ_flag
O1 C1 1.378(4) . ?
O1 C12 1.449(3) . ?
O2 C20 1.200(3) . ?
O3 C20 1.329(4) . ?
O3 C21 1.463(4) . ?
O4 C16 1.382(4) . ?
O4 C19 1.419(4) . ?
O5 C23 1.200(4) . ?
O6 C23 1.321(4) . ?
O6 C24 1.470(4) . ?
N1 C11 1.482(4) . ?
N1 C12 1.430(4) . ?
N1 C13 1.450(4) . ?
C1 C2 1.413(4) . ?
C1 C10 1.365(4) . ?
C2 H2 0.9300 . ?
C2 C3 1.346(5) . ?
C3 H3 0.9300 . ?
C3 C4 1.419(5) . ?
C4 C5 1.407(5) . ?
C4 C9 1.427(4) . ?
C5 H5 0.9300 . ?
C5 C6 1.353(6) . ?
C6 H6 0.9300 . ?
C6 C7 1.392(6) . ?
C7 H7 0.9300 . ?
C7 C8 1.372(5) . ?
C8 H8 0.9300 . ?
C8 C9 1.406(5) . ?
C9 C10 1.433(4) . ?
C10 C11 1.513(4) . ?
C11 H11 0.9800 . ?
C11 C23 1.527(4) . ?
C12 H12 0.9800 . ?
C12 C20 1.515(4) . ?
C13 C14 1.382(4) . ?
C13 C18 1.385(4) . ?
C14 H14 0.9300 . ?
C14 C15 1.394(4) . ?
C15 H15 0.9300 . ?
C15 C16 1.368(4) . ?
C16 C17 1.383(4) . ?
C17 H17 0.9300 . ?
C17 C18 1.381(4) . ?
C18 H18 0.9300 . ?
C19 H19A 0.9600 . ?
C19 H19B 0.9600 . ?
C19 H19C 0.9600 . ?
C21 H21A 0.9700 . ?
C21 H21B 0.9700 . ?
C21 C22 1.486(5) . ?
C22 H22A 0.9600 . ?
C22 H22B 0.9600 . ?
C22 H22C 0.9600 . ?
C24 H24A 0.9700 . ?
C24 H24B 0.9700 . ?
C24 C25 1.373(7) . ?
C25 H25A 0.9600 . ?
C25 H25B 0.9600 . ?
C25 H25C 0.9600 . ?

loop_
_geom_torsion_atom_site_label_1
_geom_torsion_atom_site_label_2
_geom_torsion_atom_site_label_3
_geom_torsion_atom_site_label_4
_geom_torsion
_geom_torsion_site_symmetry_1
_geom_torsion_site_symmetry_2
_geom_torsion_site_symmetry_3
_geom_torsion_site_symmetry_4
_geom_torsion_publ_flag
O1 C1 C2 C3 -179.7(3) . . . . ?
O1 C1 C10 C9 -178.7(3) . . . . ?
O1 C1 C10 C11 1.5(5) . . . . ?
O1 C12 C20 O2 0.5(4) . . . . ?
O1 C12 C20 O3 177.9(2) . . . . ?
O4 C16 C17 C18 -179.0(3) . . . . ?
N1 C11 C23 O5 63.4(4) . . . . ?
N1 C11 C23 O6 -117.8(3) . . . . ?
N1 C12 C20 O2 126.7(3) . . . . ?
N1 C12 C20 O3 -55.9(3) . . . . ?
N1 C13 C14 C15 -178.3(3) . . . . ?
N1 C13 C18 C17 176.9(3) . . . . ?
C1 O1 C12 N1 42.4(3) . . . . ?
C1 O1 C12 C20 168.2(3) . . . . ?
C1 C2 C3 C4 -2.2(5) . . . . ?
C1 C10 C11 N1 -17.7(4) . . . . ?
C1 C10 C11 C23 105.4(3) . . . . ?
C2 C1 C10 C9 -0.8(5) . . . . ?
C2 C1 C10 C11 179.5(3) . . . . ?
C2 C3 C4 C5 179.9(3) . . . . ?
C2 C3 C4 C9 0.9(5) . . . . ?
C3 C4 C5 C6 179.4(4) . . . . ?
C3 C4 C9 C8 -178.8(3) . . . . ?
C3 C4 C9 C10 0.5(5) . . . . ?
C4 C5 C6 C7 0.1(6) . . . . ?
C4 C9 C10 C1 -0.5(5) . . . . ?
C4 C9 C10 C11 179.2(3) . . . . ?
C5 C4 C9 C8 2.2(5) . . . . ?
C5 C4 C9 C10 -178.5(3) . . . . ?
C5 C6 C7 C8 0.9(7) . . . . ?
C6 C7 C8 C9 -0.2(6) . . . . ?
C7 C8 C9 C4 -1.3(5) . . . . ?
C7 C8 C9 C10 179.5(3) . . . . ?
C8 C9 C10 C1 178.7(3) . . . . ?
C8 C9 C10 C11 -1.5(5) . . . . ?
C9 C4 C5 C6 -1.6(6) . . . . ?
C9 C10 C11 N1 162.6(3) . . . . ?
C9 C10 C11 C23 -74.4(4) . . . . ?
C10 C1 C2 C3 2.1(5) . . . . ?
C10 C11 C23 O5 -60.2(4) . . . . ?
C10 C11 C23 O6 118.7(3) . . . . ?
C11 N1 C12 O1 -59.6(3) . . . . ?
C11 N1 C12 C20 178.7(2) . . . . ?
C11 N1 C13 C14 104.6(3) . . . . ?
C11 N1 C13 C18 -74.7(3) . . . . ?
C12 O1 C1 C2 169.1(3) . . . . ?
C12 O1 C1 C10 -12.8(4) . . . . ?
C12 N1 C11 C10 45.2(3) . . . . ?
C12 N1 C11 C23 -78.5(3) . . . . ?
C12 N1 C13 C14 -26.6(4) . . . . ?
C12 N1 C13 C18 154.1(3) . . . . ?
C13 N1 C11 C10 -89.4(3) . . . . ?
C13 N1 C11 C23 146.9(3) . . . . ?
C13 N1 C12 O1 72.0(3) . . . . ?
C13 N1 C12 C20 -49.7(3) . . . . ?
C13 C14 C15 C16 1.0(5) . . . . ?
C14 C13 C18 C17 -2.5(5) . . . . ?
C14 C15 C16 O4 177.4(3) . . . . ?
C14 C15 C16 C17 -1.5(5) . . . . ?
C15 C16 C17 C18 0.0(5) . . . . ?
C16 C17 C18 C13 2.0(5) . . . . ?
C18 C13 C14 C15 1.0(5) . . . . ?
C19 O4 C16 C15 -7.3(5) . . . . ?
C19 O4 C16 C17 171.6(3) . . . . ?
C20 O3 C21 C22 179.7(3) . . . . ?
C21 O3 C20 O2 -1.0(5) . . . . ?
C21 O3 C20 C12 -178.3(3) . . . . ?
C23 O6 C24 C25 176.3(5) . . . . ?
C24 O6 C23 O5 5.1(5) . . . . ?
C24 O6 C23 C11 -173.8(3) . . . . ?
